data_7109456
loop_
_publ_author_name
'Kevin N. Winzenberg'
'Peter Kemppinen'
'Fiona H. Scholes'
'Gavin E. Collis'
'Ying Shu'
'Th. Birendra Singh'
'Ante Bilic'
'Craig M. Forsyth'
'Scott E. Watkins'

_publ_section_title
;
 Indan-1,3-dione electron-acceptor small molecules for
 solution-processable solar cells: a structure-property correlation
;
_journal_name_full Chem.Commun.
_journal_page_first 6307
_journal_paper_doi 10.1039/c3cc42293c
_journal_volume 49
_journal_year 2013
_chemical_formula_moiety 'C57 H54 O4 S2'
_chemical_formula_sum 'C57 H54 O4 S2'
_chemical_formula_weight 867.12
_chemical_name_systematic
;
?
;
_space_group_IT_number 2
_symmetry_cell_setting triclinic
_symmetry_space_group_name_Hall '-P 1'
_symmetry_space_group_name_H-M 'P -1'
_atom_sites_solution_hydrogens geom
_atom_sites_solution_primary direct
_atom_sites_solution_secondary difmap
_audit_creation_method SHELXL-97
_cell_angle_alpha 103.997(14)
_cell_angle_beta 100.110(11)
_cell_angle_gamma 98.796(11)
_cell_formula_units_Z 2
_cell_length_a 9.4579(9)
_cell_length_b 14.041(2)
_cell_length_c 18.191(3)
_cell_measurement_reflns_used 9215
_cell_measurement_temperature 123(2)
_cell_measurement_theta_max 66.3523
_cell_measurement_theta_min 2.5689
_cell_volume 2258.8(6)
_computing_cell_refinement
;
CrysAlisPro, Agilent Technologies,
Version 1.171.35.15 (release 03-08-2011 CrysAlis171 .NET)
(compiled Aug 3 2011,13:03:54)
;
_computing_data_collection
;
CrysAlisPro, Agilent Technologies,
Version 1.171.35.15 (release 03-08-2011 CrysAlis171 .NET)
(compiled Aug 3 2011,13:03:54)
;
_computing_data_reduction
;
CrysAlisPro, Agilent Technologies,
Version 1.171.35.15 (release 03-08-2011 CrysAlis171 .NET)
(compiled Aug 3 2011,13:03:54)
;
_computing_molecular_graphics X-Seed/POVRay
_computing_publication_material CIFTAB
_computing_structure_refinement 'SHELXL-97 (Sheldrick, 1997)'
_computing_structure_solution 'SHELXS-97 (Sheldrick, 1990)'
_diffrn_ambient_temperature 123(2)
_diffrn_detector_area_resol_mean 10.3389
_diffrn_measured_fraction_theta_full 0.981
_diffrn_measured_fraction_theta_max 0.981
_diffrn_measurement_device_type 'Xcalibur, Ruby, Gemini ultra'
_diffrn_measurement_method '\w scans'
_diffrn_radiation_monochromator mirror
_diffrn_radiation_source 'Enhance Ultra (Cu) X-ray Source'
_diffrn_radiation_type 'Cu K\a'
_diffrn_radiation_wavelength 1.54184
_diffrn_reflns_av_R_equivalents 0.0535
_diffrn_reflns_av_sigmaI/netI 0.0451
_diffrn_reflns_limit_h_max 11
_diffrn_reflns_limit_h_min -7
_diffrn_reflns_limit_k_max 16
_diffrn_reflns_limit_k_min -16
_diffrn_reflns_limit_l_max 21
_diffrn_reflns_limit_l_min -21
_diffrn_reflns_number 24991
_diffrn_reflns_theta_full 66.80
_diffrn_reflns_theta_max 66.80
_diffrn_reflns_theta_min 2.57
_diffrn_standards_number 0
_exptl_absorpt_coefficient_mu 1.445
_exptl_absorpt_correction_T_max 1.00000
_exptl_absorpt_correction_T_min 0.77337
_exptl_absorpt_correction_type multi-scan
_exptl_absorpt_process_details
;
CrysAlisPro, Agilent Technologies,
Version 1.171.35.15 (release 03-08-2011 CrysAlis171 .NET)
(compiled Aug 3 2011,13:03:54)
Empirical absorption correction using spherical harmonics,
implemented in SCALE3 ABSPACK scaling algorithm.
;
_exptl_crystal_colour orange
_exptl_crystal_density_diffrn 1.275
_exptl_crystal_density_method 'not measured'
_exptl_crystal_description prism
_exptl_crystal_F_000 920
_exptl_crystal_size_max 0.20
_exptl_crystal_size_mid 0.10
_exptl_crystal_size_min 0.08
_refine_diff_density_max 0.536
_refine_diff_density_min -0.378
_refine_diff_density_rms 0.062
_refine_ls_extinction_method none
_refine_ls_goodness_of_fit_ref 1.053
_refine_ls_hydrogen_treatment constr
_refine_ls_matrix_type full
_refine_ls_number_parameters 572
_refine_ls_number_reflns 7864
_refine_ls_number_restraints 1
_refine_ls_restrained_S_all 1.055
_refine_ls_R_factor_all 0.0847
_refine_ls_R_factor_gt 0.0650
_refine_ls_shift/su_max 0.000
_refine_ls_shift/su_mean 0.000
_refine_ls_structure_factor_coef Fsqd
_refine_ls_weighting_details 'calc w=1/[\s^2^(Fo^2^)+(0.0991P)^2^+1.6949P] where P=(Fo^2^+2Fc^2^)/3'
_refine_ls_weighting_scheme calc
_refine_ls_wR_factor_gt 0.1740
_refine_ls_wR_factor_ref 0.1915
_reflns_number_gt 6265
_reflns_number_total 7864
_reflns_threshold_expression >2sigma(I)
_cod_data_source_file c3cc42293c.txt
_cod_data_source_block mx06_13
_cod_original_cell_volume 2258.9(6)
_cod_database_code 7109456

loop_
_symmetry_equiv_pos_as_xyz
'x, y, z'
'-x, -y, -z'

loop_
_atom_site_label
_atom_site_type_symbol
_atom_site_fract_x
_atom_site_fract_y
_atom_site_fract_z
_atom_site_U_iso_or_equiv
_atom_site_adp_type
_atom_site_occupancy
_atom_site_symmetry_multiplicity
_atom_site_calc_flag
_atom_site_refinement_flags
S1 S 0.46767(7) 0.26453(5) 0.03558(4) 0.0391(2) Uani 1 1 d .
S2 S 1.13989(8) 1.13116(5) 0.26046(4) 0.0470(2) Uani 1 1 d .
O1 O 0.5080(2) 0.08786(16) -0.06852(14) 0.0523(5) Uani 1 1 d .
O2 O 0.0708(3) -0.10889(16) -0.05049(19) 0.0721(8) Uani 1 1 d .
O3 O 1.4799(3) 1.48948(17) 0.34459(14) 0.0619(6) Uani 1 1 d .
O4 O 1.1221(4) 1.4194(2) 0.4867(2) 0.0999(12) Uani 1 1 d .
C1 C 0.6962(3) 0.7245(2) 0.26758(17) 0.0448(7) Uani 1 1 d .
C2 C 0.6628(3) 0.6336(2) 0.19690(16) 0.0399(6) Uani 1 1 d .
C3 C 0.5756(3) 0.5408(2) 0.18648(17) 0.0411(6) Uani 1 1 d .
H3 H 0.5282 0.5277 0.2260 0.049 Uiso 1 1 calc R
C4 C 0.5582(3) 0.46631(19) 0.11646(16) 0.0387(6) Uani 1 1 d .
C5 C 0.6342(3) 0.4858(2) 0.06027(17) 0.0408(6) Uani 1 1 d .
H5 H 0.6247 0.4343 0.0138 0.049 Uiso 1 1 calc R
C6 C 0.7224(3) 0.5781(2) 0.07096(17) 0.0399(6) Uani 1 1 d .
H6 H 0.7735 0.5904 0.0326 0.048 Uiso 1 1 calc R
C7 C 0.7349(3) 0.6528(2) 0.13928(17) 0.0389(6) Uani 1 1 d .
C8 C 0.4546(3) 0.3714(2) 0.10197(17) 0.0397(6) Uani 1 1 d .
C9 C 0.3355(3) 0.3552(2) 0.13498(17) 0.0428(6) Uani 1 1 d .
H9 H 0.3108 0.4054 0.1731 0.051 Uiso 1 1 calc R
C10 C 0.2551(3) 0.2566(2) 0.10603(17) 0.0413(6) Uani 1 1 d .
H10 H 0.1694 0.2331 0.1223 0.050 Uiso 1 1 calc R
C11 C 0.3124(3) 0.1967(2) 0.05162(17) 0.0393(6) Uani 1 1 d .
C12 C 0.2463(3) 0.0937(2) 0.01490(18) 0.0417(6) Uani 1 1 d .
H12 H 0.1601 0.0717 0.0314 0.050 Uiso 1 1 calc R
C13 C 0.2811(3) 0.0206(2) -0.03873(18) 0.0408(6) Uani 1 1 d .
C14 C 0.1835(3) -0.0805(2) -0.0692(2) 0.0496(8) Uani 1 1 d .
C15 C 0.2500(3) -0.1399(2) -0.12781(19) 0.0469(7) Uani 1 1 d .
C16 C 0.2015(4) -0.2387(2) -0.1730(2) 0.0540(8) Uani 1 1 d .
H16 H 0.1115 -0.2776 -0.1710 0.065 Uiso 1 1 calc R
C17 C 0.2881(4) -0.2784(3) -0.2209(2) 0.0590(9) Uani 1 1 d .
H17 H 0.2571 -0.3456 -0.2526 0.071 Uiso 1 1 calc R
C18 C 0.4197(4) -0.2220(3) -0.22370(19) 0.0581(9) Uani 1 1 d .
H18 H 0.4783 -0.2518 -0.2564 0.070 Uiso 1 1 calc R
C19 C 0.4674(4) -0.1231(3) -0.17973(19) 0.0526(8) Uani 1 1 d .
H19 H 0.5570 -0.0842 -0.1823 0.063 Uiso 1 1 calc R
C20 C 0.3804(3) -0.0827(2) -0.13190(17) 0.0445(7) Uani 1 1 d .
C21 C 0.4040(3) 0.0197(2) -0.07798(17) 0.0421(6) Uani 1 1 d .
C22 C 0.7873(3) 0.8006(2) 0.23819(17) 0.0422(6) Uani 1 1 d .
C23 C 0.8455(3) 0.9001(2) 0.27601(18) 0.0451(7) Uani 1 1 d .
H23 H 0.8256 0.9295 0.3249 0.054 Uiso 1 1 calc R
C24 C 0.9346(3) 0.9579(2) 0.24165(18) 0.0436(7) Uani 1 1 d .
C25 C 0.9618(3) 0.9128(2) 0.16934(18) 0.0438(7) Uani 1 1 d .
H25 H 1.0230 0.9512 0.1463 0.053 Uiso 1 1 calc R
C26 C 0.9012(3) 0.8132(2) 0.13095(18) 0.0425(6) Uani 1 1 d .
H26 H 0.9196 0.7835 0.0817 0.051 Uiso 1 1 calc R
C27 C 0.8131(3) 0.75764(19) 0.16546(16) 0.0383(6) Uani 1 1 d .
C28 C 0.9958(3) 1.0630(2) 0.2827(2) 0.0477(7) Uani 1 1 d .
C29 C 0.9538(4) 1.1229(2) 0.3431(2) 0.0616(10) Uani 1 1 d .
H29 H 0.8737 1.0995 0.3636 0.074 Uiso 1 1 calc R
C30 C 1.0357(5) 1.2193(3) 0.3722(3) 0.0767(13) Uani 1 1 d .
H30 H 1.0191 1.2676 0.4146 0.092 Uiso 1 1 calc R
C31 C 1.1435(4) 1.2378(2) 0.3332(2) 0.0487(7) Uani 1 1 d .
C32 C 1.2508(3) 1.3257(2) 0.34244(18) 0.0456(7) Uani 1 1 d .
H32 H 1.3103 1.3188 0.3053 0.055 Uiso 1 1 calc R
C33 C 1.2830(4) 1.4178(2) 0.39511(18) 0.0468(7) Uani 1 1 d .
C34 C 1.4018(4) 1.4962(2) 0.39094(18) 0.0470(7) Uani 1 1 d .
C35 C 1.4064(3) 1.5859(2) 0.45492(17) 0.0449(7) Uani 1 1 d .
C36 C 1.4980(4) 1.6807(2) 0.4767(2) 0.0545(8) Uani 1 1 d .
H36 H 1.5731 1.6959 0.4504 0.065 Uiso 1 1 calc R
C37 C 1.4744(4) 1.7516(2) 0.5386(2) 0.0598(9) Uani 1 1 d .
H37 H 1.5355 1.8166 0.5551 0.072 Uiso 1 1 calc R
C38 C 1.3654(4) 1.7308(3) 0.5769(2) 0.0612(9) Uani 1 1 d .
H38 H 1.3514 1.7819 0.6183 0.073 Uiso 1 1 calc R
C39 C 1.2765(5) 1.6374(3) 0.5562(2) 0.0652(10) Uani 1 1 d .
H39 H 1.2022 1.6227 0.5832 0.078 Uiso 1 1 calc R
C40 C 1.2985(4) 1.5659(2) 0.49533(18) 0.0496(7) Uani 1 1 d .
C41 C 1.2179(4) 1.4599(2) 0.4611(2) 0.0603(9) Uani 1 1 d .
C42 C 0.7923(4) 0.7037(2) 0.33926(18) 0.0517(8) Uani 1 1 d .
H42A H 0.8110 0.7642 0.3838 0.062 Uiso 1 1 calc R
H42B H 0.7338 0.6485 0.3529 0.062 Uiso 1 1 calc R
C43 C 0.9412(4) 0.6762(2) 0.3301(2) 0.0570(8) Uani 1 1 d .
H43 H 0.9622 0.6964 0.2833 0.068 Uiso 1 1 calc R
C44 C 1.0676(4) 0.7365(3) 0.3968(3) 0.0732(11) Uani 1 1 d .
H44A H 1.0479 0.7215 0.4450 0.088 Uiso 1 1 calc R
H44B H 1.1575 0.7122 0.3875 0.088 Uiso 1 1 calc R
C45 C 1.0990(4) 0.8476(3) 0.4111(3) 0.0708(11) Uani 1 1 d .
H45A H 1.0163 0.8730 0.4300 0.085 Uiso 1 1 calc R
H45B H 1.0994 0.8620 0.3604 0.085 Uiso 1 1 calc R
C46 C 1.2380(5) 0.9070(3) 0.4667(3) 0.0840(13) Uani 1 1 d .
H46A H 1.2402 0.8918 0.5172 0.101 Uiso 1 1 calc R
H46B H 1.3219 0.8846 0.4469 0.101 Uiso 1 1 calc R
C47 C 1.2584(6) 1.0175(3) 0.4800(4) 0.112(2) Uani 1 1 d .
H47A H 1.2589 1.0338 0.4306 0.168 Uiso 1 1 calc R
H47B H 1.3520 1.0503 0.5167 0.168 Uiso 1 1 calc R
H47C H 1.1779 1.0411 0.5014 0.168 Uiso 1 1 calc R
C48 C 0.9354(5) 0.5641(3) 0.3109(3) 0.0749(12) Uani 1 1 d .
H48A H 0.8379 0.5293 0.2775 0.090 Uiso 1 1 calc R
H48B H 0.9435 0.5442 0.3599 0.090 Uiso 1 1 calc R
C49 C 1.0519(5) 0.5266(3) 0.2705(3) 0.0847(13) Uani 1 1 d .
H49A H 1.0327 0.5325 0.2172 0.127 Uiso 1 1 calc R
H49B H 1.0494 0.4562 0.2693 0.127 Uiso 1 1 calc R
H49C H 1.1488 0.5669 0.2988 0.127 Uiso 1 1 calc R
C50 C 0.5576(3) 0.7582(2) 0.28996(18) 0.0488(7) Uani 1 1 d .
H50A H 0.4993 0.7022 0.3029 0.059 Uiso 1 1 calc R
H50B H 0.5894 0.8148 0.3378 0.059 Uiso 1 1 calc R
C51 C 0.4563(4) 0.7906(3) 0.2291(2) 0.0594(8) Uani 1 1 d U
H51 H 0.5158 0.8107 0.1930 0.071 Uiso 1 1 calc R
C52 C 0.3287(4) 0.7060(3) 0.1807(2) 0.0593(8) Uani 1 1 d .
H52A H 0.2548 0.6978 0.2123 0.071 Uiso 1 1 calc R
H52B H 0.3653 0.6429 0.1689 0.071 Uiso 1 1 calc R
C53 C 0.2528(4) 0.7217(3) 0.1039(2) 0.0601(9) Uani 1 1 d .
H53A H 0.2122 0.7832 0.1152 0.072 Uiso 1 1 calc R
H53B H 0.3263 0.7315 0.0724 0.072 Uiso 1 1 calc R
C54 C 0.1313(4) 0.6347(3) 0.0577(2) 0.0621(9) Uani 1 1 d .
H54A H 0.0512 0.6310 0.0860 0.074 Uiso 1 1 calc R
H54B H 0.1687 0.5719 0.0531 0.074 Uiso 1 1 calc R
C55 C 0.0699(4) 0.6418(3) -0.0226(2) 0.0692(10) Uani 1 1 d .
H55A H 0.0398 0.7062 -0.0188 0.104 Uiso 1 1 calc R
H55B H -0.0152 0.5870 -0.0479 0.104 Uiso 1 1 calc R
H55C H 0.1452 0.6367 -0.0533 0.104 Uiso 1 1 calc R
C56 C 0.3947(6) 0.8843(3) 0.2674(3) 0.0943(15) Uani 1 1 d U
H56A H 0.3256 0.8990 0.2260 0.113 Uiso 1 1 calc R
H56B H 0.3376 0.8655 0.3042 0.113 Uiso 1 1 calc R
C57 C 0.5049(6) 0.9788(3) 0.3098(3) 0.0922(14) Uani 1 1 d .
H57A H 0.5627 0.9697 0.3570 0.138 Uiso 1 1 calc R
H57B H 0.4538 1.0340 0.3240 0.138 Uiso 1 1 calc R
H57C H 0.5702 0.9947 0.2763 0.138 Uiso 1 1 calc R

loop_
_atom_site_aniso_label
_atom_site_aniso_U_11
_atom_site_aniso_U_22
_atom_site_aniso_U_33
_atom_site_aniso_U_23
_atom_site_aniso_U_13
_atom_site_aniso_U_12
S1 0.0317(4) 0.0286(3) 0.0502(4) 0.0099(3) -0.0004(3) -0.0017(2)
S2 0.0489(4) 0.0336(4) 0.0522(4) 0.0109(3) 0.0080(3) -0.0054(3)
O1 0.0447(12) 0.0409(11) 0.0680(14) 0.0153(10) 0.0108(10) 0.0003(9)
O2 0.0399(13) 0.0332(11) 0.128(2) -0.0031(13) 0.0249(14) -0.0040(9)
O3 0.0663(15) 0.0477(13) 0.0602(14) 0.0053(11) 0.0187(12) -0.0131(11)
O4 0.134(3) 0.0450(14) 0.120(3) 0.0007(15) 0.084(2) -0.0157(16)
C1 0.0451(17) 0.0314(14) 0.0477(16) 0.0107(12) 0.0005(13) -0.0115(12)
C2 0.0357(15) 0.0314(13) 0.0443(15) 0.0102(11) -0.0036(12) -0.0033(11)
C3 0.0378(15) 0.0338(14) 0.0444(15) 0.0116(12) -0.0003(12) -0.0052(11)
C4 0.0340(14) 0.0290(13) 0.0456(15) 0.0109(11) -0.0041(11) -0.0018(11)
C5 0.0349(15) 0.0333(14) 0.0471(15) 0.0092(12) -0.0016(12) 0.0009(11)
C6 0.0323(14) 0.0353(14) 0.0472(15) 0.0128(12) 0.0001(11) 0.0004(11)
C7 0.0326(14) 0.0315(13) 0.0465(15) 0.0137(12) -0.0032(11) -0.0024(11)
C8 0.0364(15) 0.0296(13) 0.0458(15) 0.0107(11) -0.0041(12) -0.0006(11)
C9 0.0410(16) 0.0301(13) 0.0477(16) 0.0054(12) 0.0005(12) -0.0018(11)
C10 0.0297(14) 0.0337(14) 0.0540(16) 0.0096(12) 0.0028(12) -0.0017(11)
C11 0.0308(14) 0.0307(13) 0.0508(16) 0.0121(12) -0.0011(12) -0.0010(10)
C12 0.0291(14) 0.0299(13) 0.0589(17) 0.0109(12) -0.0005(12) -0.0009(10)
C13 0.0274(14) 0.0290(13) 0.0579(17) 0.0078(12) -0.0020(12) 0.0010(10)
C14 0.0336(16) 0.0297(14) 0.074(2) 0.0053(14) -0.0007(14) 0.0015(12)
C15 0.0401(16) 0.0358(15) 0.0561(17) 0.0086(13) -0.0066(13) 0.0080(12)
C16 0.0498(19) 0.0359(15) 0.064(2) 0.0060(14) -0.0058(15) 0.0067(13)
C17 0.070(2) 0.0434(17) 0.0533(18) 0.0031(14) -0.0041(16) 0.0158(16)
C18 0.071(2) 0.057(2) 0.0454(17) 0.0094(15) 0.0062(15) 0.0245(18)
C19 0.0542(19) 0.0560(19) 0.0488(17) 0.0184(14) 0.0055(14) 0.0146(15)
C20 0.0427(17) 0.0391(15) 0.0484(16) 0.0135(13) -0.0022(13) 0.0103(13)
C21 0.0385(16) 0.0353(14) 0.0476(16) 0.0137(12) -0.0036(12) 0.0043(12)
C22 0.0388(15) 0.0321(14) 0.0505(16) 0.0146(12) 0.0004(12) -0.0021(11)
C23 0.0454(17) 0.0312(14) 0.0523(17) 0.0117(12) 0.0041(13) -0.0036(12)
C24 0.0391(15) 0.0281(13) 0.0590(18) 0.0149(12) 0.0016(13) -0.0004(11)
C25 0.0413(16) 0.0334(14) 0.0574(18) 0.0207(13) 0.0074(13) 0.0010(12)
C26 0.0390(15) 0.0345(14) 0.0518(16) 0.0163(12) 0.0024(12) 0.0023(11)
C27 0.0341(14) 0.0293(13) 0.0457(15) 0.0131(11) -0.0035(11) -0.0012(10)
C28 0.0446(17) 0.0314(14) 0.0646(19) 0.0171(14) 0.0071(14) 0.0004(12)
C29 0.063(2) 0.0278(14) 0.091(3) 0.0051(15) 0.0413(19) -0.0090(14)
C30 0.087(3) 0.0324(16) 0.107(3) 0.0015(18) 0.052(3) -0.0064(17)
C31 0.0494(18) 0.0307(14) 0.0630(19) 0.0146(13) 0.0083(14) 0.0017(12)
C32 0.0460(17) 0.0370(15) 0.0502(16) 0.0146(13) 0.0057(13) -0.0010(12)
C33 0.0538(18) 0.0355(15) 0.0491(17) 0.0151(13) 0.0070(14) 0.0023(13)
C34 0.0489(18) 0.0406(16) 0.0445(16) 0.0127(13) 0.0001(14) -0.0018(13)
C35 0.0480(17) 0.0382(15) 0.0419(15) 0.0123(12) -0.0027(13) 0.0013(12)
C36 0.056(2) 0.0452(17) 0.0534(18) 0.0135(14) 0.0020(15) -0.0042(14)
C37 0.068(2) 0.0364(16) 0.0566(19) 0.0057(14) -0.0091(17) -0.0057(15)
C38 0.085(3) 0.0427(17) 0.0490(18) 0.0091(14) 0.0047(17) 0.0090(17)
C39 0.094(3) 0.0449(18) 0.061(2) 0.0151(16) 0.028(2) 0.0134(18)
C40 0.064(2) 0.0354(15) 0.0476(16) 0.0144(13) 0.0084(14) 0.0037(14)
C41 0.073(2) 0.0375(16) 0.071(2) 0.0156(15) 0.0247(18) 0.0000(15)
C42 0.061(2) 0.0364(15) 0.0454(16) 0.0128(13) -0.0021(14) -0.0132(13)
C43 0.057(2) 0.0418(17) 0.062(2) 0.0151(15) -0.0044(16) -0.0035(14)
C44 0.059(2) 0.052(2) 0.091(3) 0.0120(19) -0.006(2) -0.0038(17)
C45 0.050(2) 0.0469(19) 0.096(3) 0.0116(19) -0.0081(19) -0.0051(15)
C46 0.073(3) 0.060(2) 0.096(3) 0.005(2) 0.001(2) -0.008(2)
C47 0.091(4) 0.057(3) 0.146(5) 0.013(3) -0.031(3) -0.020(2)
C48 0.069(3) 0.047(2) 0.086(3) 0.0102(19) -0.015(2) -0.0043(18)
C49 0.090(3) 0.052(2) 0.103(3) 0.012(2) 0.009(3) 0.019(2)
C50 0.0505(18) 0.0400(15) 0.0462(16) 0.0097(13) 0.0052(13) -0.0098(13)
C51 0.054(2) 0.0548(19) 0.059(2) 0.0137(16) 0.0024(15) -0.0037(15)
C52 0.0508(19) 0.0497(18) 0.071(2) 0.0138(16) 0.0093(16) 0.0000(15)
C53 0.0490(19) 0.058(2) 0.065(2) 0.0090(16) 0.0073(16) 0.0059(15)
C54 0.062(2) 0.054(2) 0.069(2) 0.0156(17) 0.0149(17) 0.0120(16)
C55 0.063(2) 0.065(2) 0.071(2) 0.0104(19) 0.0103(18) 0.0073(18)
C56 0.101(4) 0.053(2) 0.101(3) 0.012(2) -0.025(3) 0.001(2)
C57 0.116(4) 0.059(2) 0.086(3) 0.009(2) 0.007(3) 0.010(2)

loop_
_atom_type_symbol
_atom_type_description
_atom_type_scat_dispersion_real
_atom_type_scat_dispersion_imag
_atom_type_scat_source
C C 0.0181 0.0091 'International Tables Vol C Tables 4.2.6.8 and 6.1.1.4'
H H 0.0000 0.0000 'International Tables Vol C Tables 4.2.6.8 and 6.1.1.4'
O O 0.0492 0.0322 'International Tables Vol C Tables 4.2.6.8 and 6.1.1.4'
S S 0.3331 0.5567 'International Tables Vol C Tables 4.2.6.8 and 6.1.1.4'

loop_
_geom_angle_atom_site_label_1
_geom_angle_atom_site_label_2
_geom_angle_atom_site_label_3
_geom_angle
C8 S1 C11 91.67(14)
C28 S2 C31 92.96(15)
C2 C1 C22 99.8(2)
C2 C1 C50 113.7(2)
C22 C1 C50 112.9(2)
C2 C1 C42 110.5(2)
C22 C1 C42 110.1(2)
C50 C1 C42 109.4(3)
C3 C2 C7 120.8(3)
C3 C2 C1 127.5(3)
C7 C2 C1 111.6(2)
C2 C3 C4 118.8(3)
C5 C4 C3 119.7(2)
C5 C4 C8 121.3(3)
C3 C4 C8 119.0(3)
C6 C5 C4 121.5(3)
C5 C6 C7 118.5(3)
C6 C7 C2 120.6(2)
C6 C7 C27 131.2(3)
C2 C7 C27 108.2(3)
C9 C8 C4 126.9(3)
C9 C8 S1 111.7(2)
C4 C8 S1 121.4(2)
C8 C9 C10 112.4(3)
C11 C10 C9 113.5(3)
C10 C11 C12 122.2(3)
C10 C11 S1 110.7(2)
C12 C11 S1 127.1(2)
C13 C12 C11 133.3(3)
C12 C13 C21 132.1(3)
C12 C13 C14 120.4(3)
C21 C13 C14 107.5(3)
O2 C14 C15 126.5(3)
O2 C14 C13 127.0(3)
C15 C14 C13 106.4(3)
C20 C15 C16 121.0(3)
C20 C15 C14 109.8(3)
C16 C15 C14 129.2(3)
C17 C16 C15 117.8(3)
C16 C17 C18 121.2(3)
C17 C18 C19 121.2(3)
C20 C19 C18 117.8(3)
C19 C20 C15 120.9(3)
C19 C20 C21 129.7(3)
C15 C20 C21 109.3(3)
O1 C21 C13 127.7(3)
O1 C21 C20 125.4(3)
C13 C21 C20 106.9(2)
C23 C22 C27 120.5(3)
C23 C22 C1 127.4(3)
C27 C22 C1 112.1(2)
C22 C23 C24 119.5(3)
C25 C24 C23 119.1(3)
C25 C24 C28 122.2(3)
C23 C24 C28 118.7(3)
C26 C25 C24 121.2(3)
C25 C26 C27 118.9(3)
C26 C27 C22 120.8(3)
C26 C27 C7 131.2(3)
C22 C27 C7 108.0(2)
C29 C28 C24 128.5(3)
C29 C28 S2 108.9(2)
C24 C28 S2 122.6(3)
C28 C29 C30 115.5(3)
C31 C30 C29 112.6(3)
C30 C31 C32 131.8(3)
C30 C31 S2 109.9(2)
C32 C31 S2 118.3(3)
C33 C32 C31 131.5(3)
C32 C33 C34 120.0(3)
C32 C33 C41 131.8(3)
C34 C33 C41 108.2(3)
O3 C34 C33 127.3(3)
O3 C34 C35 126.6(3)
C33 C34 C35 106.2(3)
C40 C35 C36 120.0(3)
C40 C35 C34 110.3(3)
C36 C35 C34 129.8(3)
C37 C36 C35 117.0(3)
C38 C37 C36 122.1(3)
C39 C38 C37 121.0(3)
C38 C39 C40 117.8(4)
C39 C40 C35 122.1(3)
C39 C40 C41 128.7(3)
C35 C40 C41 109.2(3)
O4 C41 C33 129.6(3)
O4 C41 C40 124.2(3)
C33 C41 C40 106.2(3)
C43 C42 C1 117.2(3)
C44 C43 C48 113.2(3)
C44 C43 C42 113.3(3)
C48 C43 C42 113.0(3)
C45 C44 C43 117.3(3)
C44 C45 C46 118.3(4)
C47 C46 C45 114.9(4)
C43 C48 C49 116.3(4)
C51 C50 C1 117.0(3)
C52 C51 C50 112.5(3)
C52 C51 C56 109.4(3)
C50 C51 C56 111.8(3)
C51 C52 C53 114.9(3)
C54 C53 C52 112.4(3)
C53 C54 C55 113.2(3)
C57 C56 C51 116.9(4)

loop_
_geom_bond_atom_site_label_1
_geom_bond_atom_site_label_2
_geom_bond_distance
S1 C8 1.720(3)
S1 C11 1.734(3)
S2 C28 1.709(3)
S2 C31 1.733(3)
O1 C21 1.219(3)
O2 C14 1.214(4)
O3 C34 1.211(4)
O4 C41 1.217(4)
C1 C2 1.524(4)
C1 C22 1.525(4)
C1 C50 1.546(5)
C1 C42 1.568(4)
C2 C3 1.382(4)
C2 C7 1.403(4)
C3 C4 1.405(4)
C4 C5 1.403(4)
C4 C8 1.465(4)
C5 C6 1.380(4)
C6 C7 1.393(4)
C7 C27 1.464(4)
C8 C9 1.382(4)
C9 C10 1.399(4)
C10 C11 1.380(4)
C11 C12 1.428(4)
C12 C13 1.358(4)
C13 C21 1.467(4)
C13 C14 1.488(4)
C14 C15 1.482(5)
C15 C20 1.389(5)
C15 C16 1.390(4)
C16 C17 1.377(5)
C17 C18 1.384(5)
C18 C19 1.385(5)
C19 C20 1.383(5)
C20 C21 1.490(4)
C22 C23 1.377(4)
C22 C27 1.395(4)
C23 C24 1.407(4)
C24 C25 1.401(5)
C24 C28 1.457(4)
C25 C26 1.382(4)
C26 C27 1.386(4)
C28 C29 1.371(5)
C29 C30 1.379(5)
C30 C31 1.368(5)
C31 C32 1.428(4)
C32 C33 1.364(4)
C33 C34 1.473(4)
C33 C41 1.482(5)
C34 C35 1.483(4)
C35 C40 1.392(5)
C35 C36 1.397(4)
C36 C37 1.387(5)
C37 C38 1.376(6)
C38 C39 1.372(5)
C39 C40 1.373(5)
C40 C41 1.491(4)
C42 C43 1.542(5)
C43 C44 1.518(5)
C43 C48 1.519(5)
C44 C45 1.491(5)
C45 C46 1.495(5)
C46 C47 1.488(6)
C48 C49 1.519(7)
C50 C51 1.535(5)
C51 C52 1.525(5)
C51 C56 1.577(6)
C52 C53 1.536(5)
C53 C54 1.501(5)
C54 C55 1.507(6)
C56 C57 1.497(6)
